data_4306368
loop_
_publ_author_name
'Patrick L. Feng'
'Changhyun Koo'
'John J. Henderson'
'Motohiro Nakano'
'Stephen Hill'
'Enrique del Barco'
'David N. Hendrickson'

_publ_contact_author_address
;
Department of Chemistry and Biochemistry
University of California-San Diego
La Jolla, CA 92093
USA
;
_publ_contact_author_email dhendrickson@ucsd.edu
_publ_contact_author_name 'David N. Hendrickson'
_publ_section_title
;
Single-Molecule-Magnet Behavior and Spin Changes Affected by Crystal
Packing Effects
;
_journal_name_full 'Inorganic Chemistry'
_journal_page_first 8610
_journal_page_last 8612
_journal_paper_doi 10.1021/ic801208z
_journal_volume 47
_journal_year 2008
_chemical_formula_moiety 'C21 H12 Cl2 Mn3 N21 O7 Zn2, 3(C24 H20 As)'
_chemical_formula_sum 'C93 H72 As3 Cl2 Mn3 N21 O7 Zn2'
_chemical_formula_weight 2186.98
_space_group_IT_number 167
_symmetry_cell_setting trigonal
_symmetry_space_group_name_Hall '-R 3 2"c'
_symmetry_space_group_name_H-M 'R -3 c :H'
_atom_sites_solution_hydrogens geom
_atom_sites_solution_primary direct
_atom_sites_solution_secondary difmap
_cell_angle_alpha 90.00
_cell_angle_beta 90.00
_cell_angle_gamma 120.00
_cell_formula_units_Z 12
_cell_length_a 20.282(3)
_cell_length_b 20.282(3)
_cell_length_c 83.734(12)
_cell_measurement_reflns_used 5855
_cell_measurement_temperature 100(2)
_cell_measurement_theta_max 25.02
_cell_measurement_theta_min 2.14
_cell_volume 29830(8)
_computing_cell_refinement 'Bruker SMART'
_computing_data_collection 'Bruker SMART'
_computing_data_reduction 'Bruker SAINT'
_computing_molecular_graphics ORTEP32
_computing_publication_material WINGX
_computing_structure_refinement 'SHELXL-97 (Sheldrick, 1997)'
_computing_structure_solution 'SHELXL-97 (Sheldrick, 1997)'
_diffrn_ambient_temperature 100(2)
_diffrn_measured_fraction_theta_full 0.999
_diffrn_measured_fraction_theta_max 0.999
_diffrn_measurement_device_type 'CCD area detector'
_diffrn_measurement_method 'phi and omega scans'
_diffrn_radiation_monochromator graphite
_diffrn_radiation_source 'fine-focus sealed tube'
_diffrn_radiation_type MoK\a
_diffrn_radiation_wavelength 0.71073
_diffrn_reflns_av_R_equivalents 0.0628
_diffrn_reflns_av_sigmaI/netI 0.0181
_diffrn_reflns_limit_h_max 24
_diffrn_reflns_limit_h_min -23
_diffrn_reflns_limit_k_max 23
_diffrn_reflns_limit_k_min -24
_diffrn_reflns_limit_l_max 99
_diffrn_reflns_limit_l_min -99
_diffrn_reflns_number 171334
_diffrn_reflns_theta_full 25.00
_diffrn_reflns_theta_max 25.02
_diffrn_reflns_theta_min 2.14
_exptl_absorpt_coefficient_mu 1.953
_exptl_absorpt_correction_T_max 0.759
_exptl_absorpt_correction_T_min 0.752
_exptl_absorpt_correction_type multi-scan
_exptl_absorpt_process_details SADABS
_exptl_crystal_colour brown-green
_exptl_crystal_density_diffrn 1.461
_exptl_crystal_density_method 'not measured'
_exptl_crystal_description pyramid
_exptl_crystal_F_000 13212
_exptl_crystal_size_max 0.4
_exptl_crystal_size_mid 0.4
_exptl_crystal_size_min 0.3
_refine_diff_density_max 2.379
_refine_diff_density_min -1.274
_refine_diff_density_rms 0.090
_refine_ls_extinction_method none
_refine_ls_goodness_of_fit_ref 1.076
_refine_ls_hydrogen_treatment constr
_refine_ls_matrix_type full
_refine_ls_number_parameters 394
_refine_ls_number_reflns 5855
_refine_ls_number_restraints 0
_refine_ls_restrained_S_all 1.076
_refine_ls_R_factor_all 0.0599
_refine_ls_R_factor_gt 0.0556
_refine_ls_shift/su_max 0.144
_refine_ls_shift/su_mean 0.007
_refine_ls_structure_factor_coef Fsqd
_refine_ls_weighting_details 'calc w=1/[\s^2^(Fo^2^)+(0.0755P)^2^+248.3649P] where P=(Fo^2^+2Fc^2^)/3'
_refine_ls_weighting_scheme calc
_refine_ls_wR_factor_gt 0.1496
_refine_ls_wR_factor_ref 0.1532
_reflns_number_gt 5275
_reflns_number_total 5855
_reflns_threshold_expression >2sigma(I)
_cod_data_source_file ic801208z_si_002_3.cif
_cod_data_source_block 3
_cod_depositor_comments
;
The following automatic conversions were performed:
'_symmetry_cell_setting' value 'Trigonal' changed to 'trigonal' according
to '/home/saulius/struct/CIF-dictionaries/cif_core.dic' dictionary named
'cif_core.dic' version 2.4.1 from 2010-06-29.

Automatic conversion script
Id: cif_fix_enum 1527 2010-12-29 10:47:43Z saulius 
;
_cod_original_cell_volume 29830(7)
_cod_original_sg_symbol_H-M 'R -3 c'
_cod_database_code 4306368

loop_
_symmetry_equiv_pos_as_xyz
'x, y, z'
'-y, x-y, z'
'-x+y, -x, z'
'y, x, -z+1/2'
'x-y, -y, -z+1/2'
'-x, -x+y, -z+1/2'
'x+2/3, y+1/3, z+1/3'
'-y+2/3, x-y+1/3, z+1/3'
'-x+y+2/3, -x+1/3, z+1/3'
'y+2/3, x+1/3, -z+5/6'
'x-y+2/3, -y+1/3, -z+5/6'
'-x+2/3, -x+y+1/3, -z+5/6'
'x+1/3, y+2/3, z+2/3'
'-y+1/3, x-y+2/3, z+2/3'
'-x+y+1/3, -x+2/3, z+2/3'
'y+1/3, x+2/3, -z+7/6'
'x-y+1/3, -y+2/3, -z+7/6'
'-x+1/3, -x+y+2/3, -z+7/6'
'-x, -y, -z'
'y, -x+y, -z'
'x-y, x, -z'
'-y, -x, z-1/2'
'-x+y, y, z-1/2'
'x, x-y, z-1/2'
'-x+2/3, -y+1/3, -z+1/3'
'y+2/3, -x+y+1/3, -z+1/3'
'x-y+2/3, x+1/3, -z+1/3'
'-y+2/3, -x+1/3, z-1/6'
'-x+y+2/3, y+1/3, z-1/6'
'x+2/3, x-y+1/3, z-1/6'
'-x+1/3, -y+2/3, -z+2/3'
'y+1/3, -x+y+2/3, -z+2/3'
'x-y+1/3, x+2/3, -z+2/3'
'-y+1/3, -x+2/3, z+1/6'
'-x+y+1/3, y+2/3, z+1/6'
'x+1/3, x-y+2/3, z+1/6'

loop_
_atom_site_label
_atom_site_type_symbol
_atom_site_fract_x
_atom_site_fract_y
_atom_site_fract_z
_atom_site_U_iso_or_equiv
_atom_site_adp_type
_atom_site_occupancy
_atom_site_symmetry_multiplicity
_atom_site_calc_flag
_atom_site_refinement_flags
_atom_site_disorder_assembly
_atom_site_disorder_group
C29 C 0.8330(4) 0.0170(4) 0.97584(8) 0.0825(19) Uani 1 1 d . . .
H29 H 0.8588 0.0169 0.9667 0.099 Uiso 1 1 calc R . .
C28 C 0.8374(5) -0.0193(4) 0.98961(9) 0.088(2) Uani 1 1 d . . .
H28 H 0.8669 -0.0426 0.9897 0.105 Uiso 1 1 calc R . .
C30 C 0.7909(5) 0.0525(5) 0.97575(8) 0.093(2) Uani 1 1 d . . .
H30 H 0.7880 0.0761 0.9665 0.112 Uiso 1 1 calc R . .
C17 C 0.4394(5) -0.1144(7) 1.01043(12) 0.121(4) Uani 1 1 d . . .
H17 H 0.3874 -0.1435 1.0084 0.145 Uiso 1 1 calc R . .
C18 C 0.4654(5) -0.0628(8) 1.02149(14) 0.137(4) Uani 1 1 d . . .
H18 H 0.4314 -0.0542 1.0274 0.165 Uiso 1 1 calc R . .
C10 C 0.7238(7) 0.2367(6) 1.02577(17) 0.153(5) Uani 1 1 d . . .
H10 H 0.7033 0.2608 1.0198 0.183 Uiso 1 1 calc R . .
C13 C 0.8162(8) 0.1731(7) 1.0279(2) 0.207(8) Uani 1 1 d . . .
H13 H 0.8512 0.1564 1.0271 0.248 Uiso 1 1 calc R . .
C12 C 0.8379(12) 0.2576(8) 1.03142(19) 0.259(12) Uani 1 1 d . . .
H12 H 0.8874 0.2986 1.0314 0.311 Uiso 1 1 calc R . .
C11 C 0.760(2) 0.2646(14) 1.0352(3) 0.36(2) Uani 1 1 d . . .
H11 H 0.7508 0.2882 1.0438 0.437 Uiso 1 1 calc R . .
C16 C 0.4874(6) -0.1241(9) 1.0023(2) 0.229(10) Uani 1 1 d . . .
H16 H 0.4696 -0.1593 0.9940 0.275 Uiso 1 1 calc R . .
C15 C 0.5660(5) -0.0835(7) 1.00540(18) 0.187(7) Uani 1 1 d . . .
H15 H 0.5989 -0.0935 0.9995 0.225 Uiso 1 1 calc R . .
Zn1 Zn 0.0000 0.0000 0.061948(9) 0.0322(2) Uani 1 3 d S . .
Zn2 Zn 0.0000 0.0000 0.136650(10) 0.0415(2) Uani 1 3 d S . .
Mn1 Mn -0.09818(3) -0.08710(3) 0.099648(7) 0.02915(17) Uani 1 1 d . . .
Cl1 Cl 0.0000 0.0000 0.03519(3) 0.0676(6) Uani 1 3 d S . .
Cl2 Cl 0.0000 0.0000 0.16361(3) 0.0691(7) Uani 1 3 d S . .
O2 O -0.14659(15) -0.02685(14) 0.09836(3) 0.0337(6) Uani 1 1 d . . .
O1 O 0.0000 0.0000 0.09985(5) 0.0290(10) Uani 1 3 d S . .
N1 N -0.08737(18) -0.09291(17) 0.07188(4) 0.0313(7) Uani 1 1 d . . .
N2 N -0.1253(2) -0.1544(2) 0.06586(4) 0.0402(8) Uani 1 1 d . . .
N4 N -0.0977(2) -0.0819(2) 0.12713(4) 0.0417(8) Uani 1 1 d . . .
O3 O -0.19563(15) -0.17393(15) 0.09933(4) 0.0364(6) Uani 1 1 d . . .
N7 N -0.04988(18) -0.15325(18) 0.10013(4) 0.0337(7) Uani 1 1 d . . .
N5 N -0.1566(2) -0.1097(2) 0.13440(5) 0.0479(9) Uani 1 1 d . . .
C1 C -0.0854(2) -0.2270(2) 0.10080(6) 0.0439(10) Uani 1 1 d . . .
C7 C -0.2177(3) -0.2464(3) 0.10174(7) 0.0509(12) Uani 1 1 d . . .
N3 N -0.1633(3) -0.2143(2) 0.06062(6) 0.0646(13) Uani 1 1 d . . .
C2 C -0.1668(3) -0.2748(3) 0.10209(8) 0.0596(14) Uani 1 1 d . . .
N6 N -0.2134(3) -0.1384(3) 0.14139(6) 0.0755(15) Uani 1 1 d . . .
C6 C -0.2959(3) -0.2974(3) 0.10372(11) 0.087(2) Uani 1 1 d . . .
H6 H -0.3299 -0.2793 0.1037 0.104 Uiso 1 1 calc R . .
C3 C -0.1960(3) -0.3534(3) 0.10378(12) 0.106(3) Uani 1 1 d . . .
H3 H -0.1629 -0.3726 0.1036 0.128 Uiso 1 1 calc R . .
C4 C -0.2726(4) -0.4025(4) 0.10576(18) 0.164(6) Uani 1 1 d . . .
H4 H -0.2910 -0.4543 0.1071 0.197 Uiso 1 1 calc R . .
C5 C -0.3223(4) -0.3737(4) 0.10566(17) 0.157(5) Uani 1 1 d . . .
H5 H -0.3743 -0.4068 0.1069 0.189 Uiso 1 1 calc R . .
As1 As 0.70014(3) 0.01972(3) 1.021158(6) 0.05458(19) Uani 1 1 d . . .
C23 C 0.7366(2) -0.0999(2) 1.06520(5) 0.0386(9) Uani 1 1 d . . .
H23 H 0.7444 -0.1246 1.0737 0.046 Uiso 1 1 calc R . .
C22 C 0.6659(2) -0.1310(3) 1.05822(6) 0.0445(10) Uani 1 1 d . . .
H22 H 0.6255 -0.1758 1.0622 0.053 Uiso 1 1 calc R . .
C26 C 0.7549(3) 0.0167(3) 1.00271(6) 0.0579(13) Uani 1 1 d . . .
C25 C 0.7859(3) 0.0034(3) 1.04658(7) 0.0615(15) Uani 1 1 d . . .
H25 H 0.8261 0.0490 1.0428 0.074 Uiso 1 1 calc R . .
C20 C 0.7157(3) -0.0293(3) 1.03918(5) 0.0443(10) Uani 1 1 d . . .
C14 C 0.5928(3) -0.0317(3) 1.01662(7) 0.0638(15) Uani 1 1 d . . .
C21 C 0.6549(3) -0.0954(3) 1.04518(6) 0.0492(11) Uani 1 1 d . . .
H21 H 0.6071 -0.1158 1.0405 0.059 Uiso 1 1 calc R . .
C24 C 0.7956(3) -0.0326(3) 1.05963(6) 0.0560(13) Uani 1 1 d . . .
H24 H 0.8427 -0.0110 1.0647 0.067 Uiso 1 1 calc R . .
C31 C 0.7527(4) 0.0541(4) 0.98913(7) 0.084(2) Uani 1 1 d . . .
H31 H 0.7257 0.0800 0.9891 0.101 Uiso 1 1 calc R . .
C9 C 0.7065(8) 0.1641(6) 1.02195(16) 0.189(7) Uani 1 1 d . . .
H9 H 0.6675 0.1415 1.0145 0.227 Uiso 1 1 calc R . .
C8 C 0.7306(5) 0.1221(4) 1.02615(10) 0.094(3) Uani 1 1 d . . .
C27 C 0.7975(4) -0.0202(4) 1.00302(8) 0.0746(17) Uani 1 1 d . . .
H27 H 0.7989 -0.0452 1.0122 0.089 Uiso 1 1 calc R . .
C19 C 0.5444(5) -0.0189(7) 1.02487(11) 0.128(4) Uani 1 1 d . . .
H19 H 0.5621 0.0183 1.0328 0.154 Uiso 1 1 calc R . .

loop_
_atom_site_aniso_label
_atom_site_aniso_U_11
_atom_site_aniso_U_22
_atom_site_aniso_U_33
_atom_site_aniso_U_23
_atom_site_aniso_U_13
_atom_site_aniso_U_12
C29 0.096(5) 0.074(4) 0.061(4) -0.007(3) 0.001(3) 0.030(4)
C28 0.103(5) 0.072(4) 0.091(5) 0.016(4) 0.019(4) 0.046(4)
C30 0.123(6) 0.120(6) 0.054(4) 0.004(4) -0.012(4) 0.074(6)
C17 0.056(4) 0.155(9) 0.112(7) 0.046(6) -0.025(5) 0.023(5)
C18 0.053(5) 0.204(12) 0.131(8) 0.052(8) 0.018(5) 0.047(6)
C10 0.174(11) 0.088(7) 0.202(12) -0.021(7) -0.114(10) 0.069(7)
C13 0.120(9) 0.092(8) 0.39(2) -0.029(11) 0.024(12) 0.040(7)
C12 0.29(2) 0.114(10) 0.160(12) -0.025(9) 0.066(15) -0.055(12)
C11 0.61(5) 0.26(2) 0.38(4) -0.16(2) -0.33(4) 0.33(3)
C16 0.060(6) 0.281(19) 0.310(19) -0.190(17) -0.068(9) 0.058(9)
C15 0.063(5) 0.206(12) 0.283(16) -0.158(12) -0.072(8) 0.060(7)
Zn1 0.0287(3) 0.0287(3) 0.0392(4) 0.000 0.000 0.01435(13)
Zn2 0.0448(3) 0.0448(3) 0.0351(5) 0.000 0.000 0.02239(16)
Mn1 0.0228(3) 0.0232(3) 0.0405(3) 0.0015(2) 0.0021(2) 0.0108(2)
Cl1 0.0797(10) 0.0797(10) 0.0433(11) 0.000 0.000 0.0399(5)
Cl2 0.0842(11) 0.0842(11) 0.0388(11) 0.000 0.000 0.0421(5)
O2 0.0248(13) 0.0247(13) 0.0509(16) -0.0028(12) 0.0003(11) 0.0117(11)
O1 0.0240(14) 0.0240(14) 0.039(3) 0.000 0.000 0.0120(7)
N1 0.0280(16) 0.0248(16) 0.0407(18) -0.0034(14) -0.0024(14) 0.0127(14)
N2 0.0352(18) 0.039(2) 0.0422(19) -0.0043(16) 0.0045(15) 0.0152(17)
N4 0.038(2) 0.041(2) 0.0408(19) 0.0062(16) 0.0070(16) 0.0164(17)
O3 0.0256(13) 0.0245(13) 0.0562(18) 0.0016(12) 0.0032(12) 0.0105(11)
N7 0.0275(16) 0.0279(17) 0.0443(19) 0.0058(14) 0.0024(14) 0.0128(14)
N5 0.044(2) 0.052(2) 0.048(2) 0.0107(18) 0.0042(19) 0.0248(19)
C1 0.033(2) 0.030(2) 0.068(3) 0.008(2) 0.002(2) 0.0159(18)
C7 0.033(2) 0.031(2) 0.084(4) 0.012(2) 0.007(2) 0.0130(19)
N3 0.058(3) 0.037(2) 0.069(3) -0.019(2) 0.009(2) 0.002(2)
C2 0.034(2) 0.033(2) 0.109(4) 0.019(3) 0.006(3) 0.014(2)
N6 0.052(3) 0.104(4) 0.067(3) 0.026(3) 0.021(2) 0.037(3)
C6 0.032(3) 0.037(3) 0.185(8) 0.028(4) 0.013(4) 0.012(2)
C3 0.044(3) 0.033(3) 0.238(10) 0.030(4) 0.003(4) 0.016(3)
C4 0.047(4) 0.034(3) 0.404(18) 0.059(6) 0.012(7) 0.014(3)
C5 0.037(3) 0.047(4) 0.380(17) 0.067(7) 0.019(6) 0.015(3)
As1 0.0472(3) 0.0501(3) 0.0600(3) 0.0149(2) -0.0144(2) 0.0194(2)
C23 0.035(2) 0.042(2) 0.042(2) 0.0080(18) -0.0013(17) 0.0212(19)
C22 0.031(2) 0.038(2) 0.056(3) 0.010(2) -0.0023(19) 0.0107(19)
C26 0.052(3) 0.049(3) 0.059(3) 0.009(2) -0.010(2) 0.015(2)
C25 0.031(2) 0.053(3) 0.080(4) 0.032(3) -0.006(2) 0.004(2)
C20 0.038(2) 0.041(2) 0.049(3) 0.013(2) -0.0072(19) 0.0163(19)
C14 0.048(3) 0.070(4) 0.071(3) 0.023(3) -0.016(3) 0.027(3)
C21 0.033(2) 0.046(3) 0.061(3) 0.004(2) -0.015(2) 0.015(2)
C24 0.030(2) 0.055(3) 0.068(3) 0.017(2) -0.012(2) 0.010(2)
C31 0.104(5) 0.110(6) 0.058(4) 0.016(3) -0.012(3) 0.069(5)
C9 0.260(15) 0.108(7) 0.234(13) -0.074(8) -0.201(13) 0.118(9)
C8 0.112(6) 0.049(3) 0.114(6) -0.003(3) -0.065(5) 0.036(4)
C27 0.079(4) 0.062(4) 0.080(4) 0.029(3) 0.010(3) 0.033(3)
C19 0.066(5) 0.186(11) 0.100(6) -0.005(6) 0.012(4) 0.038(6)

loop_
_atom_type_symbol
_atom_type_description
_atom_type_scat_dispersion_real
_atom_type_scat_dispersion_imag
_atom_type_scat_source
C C 0.0033 0.0016 'International Tables Vol C Tables 4.2.6.8 and 6.1.1.4'
H H 0.0000 0.0000 'International Tables Vol C Tables 4.2.6.8 and 6.1.1.4'
N N 0.0061 0.0033 'International Tables Vol C Tables 4.2.6.8 and 6.1.1.4'
O O 0.0106 0.0060 'International Tables Vol C Tables 4.2.6.8 and 6.1.1.4'
Cl Cl 0.1484 0.1585 'International Tables Vol C Tables 4.2.6.8 and 6.1.1.4'
Mn Mn 0.3368 0.7283 'International Tables Vol C Tables 4.2.6.8 and 6.1.1.4'
Zn Zn 0.2839 1.4301 'International Tables Vol C Tables 4.2.6.8 and 6.1.1.4'
As As 0.0499 2.0058 'International Tables Vol C Tables 4.2.6.8 and 6.1.1.4'

loop_
_geom_angle_atom_site_label_1
_geom_angle_atom_site_label_2
_geom_angle_atom_site_label_3
_geom_angle
_geom_angle_site_symmetry_1
_geom_angle_site_symmetry_3
_geom_angle_publ_flag
C30 C29 C28 120.4(7) . . ?
C27 C28 C29 119.2(7) . . ?
C29 C30 C31 121.1(7) . . ?
C16 C17 C18 118.0(9) . . ?
C17 C18 C19 121.6(11) . . ?
C11 C10 C9 120.2(14) . . ?
C8 C13 C12 111.3(13) . . ?
C13 C12 C11 111.3(15) . . ?
C10 C11 C12 104(3) . . ?
C17 C16 C15 122.6(11) . . ?
C14 C15 C16 119.7(10) . . ?
N1 Zn1 N1 104.10(11) 2 . ?
N1 Zn1 N1 104.10(11) 2 3 ?
N1 Zn1 N1 104.10(11) . 3 ?
N1 Zn1 Cl1 114.42(9) 2 . ?
N1 Zn1 Cl1 114.42(9) . . ?
N1 Zn1 Cl1 114.42(9) 3 . ?
N4 Zn2 N4 105.27(12) . 2 ?
N4 Zn2 N4 105.27(12) . 3 ?
N4 Zn2 N4 105.26(12) 2 3 ?
N4 Zn2 Cl2 113.41(10) . . ?
N4 Zn2 Cl2 113.41(10) 2 . ?
N4 Zn2 Cl2 113.41(10) 3 . ?
O3 Mn1 O1 179.64(17) . . ?
O3 Mn1 O2 87.85(11) . . ?
O1 Mn1 O2 92.34(8) . . ?
O3 Mn1 N7 90.58(12) . . ?
O1 Mn1 N7 89.22(9) . . ?
O2 Mn1 N7 177.40(13) . . ?
O3 Mn1 N4 92.05(13) . . ?
O1 Mn1 N4 88.26(16) . . ?
O2 Mn1 N4 91.06(13) . . ?
N7 Mn1 N4 91.06(14) . . ?
O3 Mn1 N1 91.13(12) . . ?
O1 Mn1 N1 88.54(16) . . ?
O2 Mn1 N1 93.84(12) . . ?
N7 Mn1 N1 84.13(13) . . ?
N4 Mn1 N1 174.26(12) . . ?
N7 O2 Mn1 118.8(2) 3 . ?
Mn1 O1 Mn1 119.992(7) 2 . ?
Mn1 O1 Mn1 119.992(7) 2 3 ?
Mn1 O1 Mn1 119.992(7) . 3 ?
N2 N1 Zn1 127.4(3) . . ?
N2 N1 Mn1 116.2(3) . . ?
Zn1 N1 Mn1 115.07(14) . . ?
N3 N2 N1 177.4(5) . . ?
N5 N4 Zn2 121.7(3) . . ?
N5 N4 Mn1 120.3(3) . . ?
Zn2 N4 Mn1 114.51(16) . . ?
C7 O3 Mn1 130.8(3) . . ?
C1 N7 O2 114.7(3) . 2 ?
C1 N7 Mn1 126.4(3) . . ?
O2 N7 Mn1 118.7(2) 2 . ?
N6 N5 N4 178.1(6) . . ?
N7 C1 C2 124.6(4) . . ?
O3 C7 C6 117.9(4) . . ?
O3 C7 C2 123.2(4) . . ?
C6 C7 C2 118.9(4) . . ?
C3 C2 C7 119.0(5) . . ?
C3 C2 C1 117.6(5) . . ?
C7 C2 C1 123.3(4) . . ?
C5 C6 C7 120.4(5) . . ?
C4 C3 C2 121.4(6) . . ?
C3 C4 C5 119.1(6) . . ?
C6 C5 C4 121.1(6) . . ?
C8 As1 C20 110.3(2) . . ?
C8 As1 C26 109.6(3) . . ?
C20 As1 C26 111.6(2) . . ?
C8 As1 C14 107.3(3) . . ?
C20 As1 C14 108.0(2) . . ?
C26 As1 C14 109.9(3) . . ?
C24 C23 C22 120.3(4) . . ?
C23 C22 C21 119.8(4) . . ?
C31 C26 C27 120.6(6) . . ?
C31 C26 As1 117.8(5) . . ?
C27 C26 As1 121.6(4) . . ?
C20 C25 C24 119.1(4) . . ?
C25 C20 C21 120.5(4) . . ?
C25 C20 As1 120.1(3) . . ?
C21 C20 As1 119.3(3) . . ?
C15 C14 C19 118.8(8) . . ?
C15 C14 As1 118.6(6) . . ?
C19 C14 As1 122.6(6) . . ?
C20 C21 C22 119.5(4) . . ?
C23 C24 C25 120.7(4) . . ?
C30 C31 C26 119.1(7) . . ?
C8 C9 C10 134.6(9) . . ?
C9 C8 C13 105.8(10) . . ?
C9 C8 As1 132.3(6) . . ?
C13 C8 As1 113.8(7) . . ?
C28 C27 C26 119.6(6) . . ?
C14 C19 C18 119.2(10) . . ?

loop_
_geom_bond_atom_site_label_1
_geom_bond_atom_site_label_2
_geom_bond_distance
_geom_bond_site_symmetry_2
_geom_bond_publ_flag
C29 C30 1.366(10) . ?
C29 C28 1.395(10) . ?
C28 C27 1.379(10) . ?
C30 C31 1.371(10) . ?
C17 C16 1.281(16) . ?
C17 C18 1.296(16) . ?
C18 C19 1.419(12) . ?
C10 C11 1.03(2) . ?
C10 C9 1.370(13) . ?
C13 C8 1.520(15) . ?
C13 C12 1.57(2) . ?
C12 C11 1.69(3) . ?
C16 C15 1.405(12) . ?
C15 C14 1.309(12) . ?
Zn1 N1 2.011(3) 2 ?
Zn1 N1 2.011(3) . ?
Zn1 N1 2.011(3) 3 ?
Zn1 Cl1 2.240(2) . ?
Zn2 N4 2.007(4) . ?
Zn2 N4 2.007(4) 2 ?
Zn2 N4 2.007(4) 3 ?
Zn2 Cl2 2.257(2) . ?
Mn1 O3 1.878(3) . ?
Mn1 O1 1.8890(6) . ?
Mn1 O2 1.915(3) . ?
Mn1 N7 2.019(3) . ?
Mn1 N4 2.303(4) . ?
Mn1 N1 2.344(3) . ?
O2 N7 1.359(4) 3 ?
O1 Mn1 1.8890(6) 2 ?
O1 Mn1 1.8890(6) 3 ?
N1 N2 1.201(5) . ?
N2 N3 1.151(5) . ?
N4 N5 1.201(5) . ?
O3 C7 1.320(5) . ?
N7 C1 1.297(5) . ?
N7 O2 1.359(4) 2 ?
N5 N6 1.157(6) . ?
C1 C2 1.440(6) . ?
C7 C6 1.403(7) . ?
C7 C2 1.413(7) . ?
C2 C3 1.402(7) . ?
C6 C5 1.372(9) . ?
C3 C4 1.372(9) . ?
C4 C5 1.396(10) . ?
As1 C8 1.894(7) . ?
As1 C20 1.917(4) . ?
As1 C26 1.921(6) . ?
As1 C14 1.925(5) . ?
C23 C24 1.370(7) . ?
C23 C22 1.376(6) . ?
C22 C21 1.388(6) . ?
C26 C31 1.380(8) . ?
C26 C27 1.398(8) . ?
C25 C20 1.381(6) . ?
C25 C24 1.383(7) . ?
C20 C21 1.384(7) . ?
C14 C19 1.326(11) . ?
C9 C8 1.226(11) . ?
